data_1562070
loop_
_publ_author_name
'Lee, Kathleen'
'Synnestvedt, Sarah'
'Bellard, Maverick'
'Kovnir, Kirill'

_publ_section_title
;
 GeP and (Ge1&#x2212;Sn )(P1&#x2212;Ge ) (x&#x2248;0.12, y&#x2248;0.05):
 Synthesis, structure, and properties of two-dimensional layered tetrel
 phosphides
;
_journal_name_full 'Journal of Solid State Chemistry'
_journal_page_first 62
_journal_page_last 70
_journal_paper_doi 10.1016/j.jssc.2014.04.021
_journal_volume 224
_journal_year 2015
_chemical_formula_sum 'Ge P'
_chemical_formula_weight 103.56
_space_group_IT_number 12
_space_group_name_Hall '-C 2y'
_space_group_name_H-M_alt 'C 1 2/m 1'
_symmetry_cell_setting monoclinic
_symmetry_space_group_name_H-M 'C 1 2/m 1'
_atom_sites_solution_primary direct
_atom_sites_solution_secondary difmap
_cell_angle_alpha 90.00
_cell_angle_beta 101.239(2)
_cell_angle_gamma 90.00
_cell_formula_units_Z 12
_cell_length_a 15.1948(7)
_cell_length_b 3.6337(2)
_cell_length_c 9.1941(4)
_cell_measurement_temperature 90(2)
_cell_volume 497.90(4)
_computing_cell_refinement 'SMART V5.625 (Bruker, 2000)'
_computing_data_collection 'SMART V5.625 (Bruker, 2000)'
_computing_data_reduction 'SAINT V6.32 (Bruker, 2001)'
_computing_publication_material 'SHELXL-97 (Sheldrick, 1997)'
_computing_structure_refinement 'SHELXL-97 (Sheldrick, 1997)'
_computing_structure_solution 'SHELXS-97 (Sheldrick, 1990)'
_diffrn_ambient_temperature 90(2)
_diffrn_measured_fraction_theta_full 0.992
_diffrn_measured_fraction_theta_max 0.992
_diffrn_radiation_monochromator graphite
_diffrn_radiation_source 'fine-focus sealed tube'
_diffrn_radiation_type MoK\a
_diffrn_radiation_wavelength 0.71073
_diffrn_reflns_av_R_equivalents 0.0214
_diffrn_reflns_av_sigmaI/netI 0.0169
_diffrn_reflns_limit_h_max 22
_diffrn_reflns_limit_h_min -22
_diffrn_reflns_limit_k_max 5
_diffrn_reflns_limit_k_min -5
_diffrn_reflns_limit_l_max 13
_diffrn_reflns_limit_l_min -13
_diffrn_reflns_number 4924
_diffrn_reflns_theta_full 32.50
_diffrn_reflns_theta_max 32.50
_diffrn_reflns_theta_min 2.26
_exptl_absorpt_coefficient_mu 18.775
_exptl_absorpt_correction_T_max 0.8345
_exptl_absorpt_correction_T_min 0.1650
_exptl_absorpt_correction_type multi-scan
_exptl_absorpt_process_details 'SADABS v2.03 (Bruker, 2003)'
_exptl_crystal_colour black
_exptl_crystal_density_diffrn 4.145
_exptl_crystal_density_method 'not measured'
_exptl_crystal_description plate
_exptl_crystal_F_000 564
_exptl_crystal_size_max 0.15
_exptl_crystal_size_mid 0.06
_exptl_crystal_size_min 0.01
_refine_diff_density_max 0.748
_refine_diff_density_min -0.647
_refine_diff_density_rms 0.162
_refine_ls_extinction_method none
_refine_ls_goodness_of_fit_ref 1.077
_refine_ls_matrix_type full
_refine_ls_number_parameters 37
_refine_ls_number_reflns 1018
_refine_ls_number_restraints 0
_refine_ls_restrained_S_all 1.077
_refine_ls_R_factor_all 0.0188
_refine_ls_R_factor_gt 0.0167
_refine_ls_shift/su_max 0.001
_refine_ls_shift/su_mean 0.000
_refine_ls_structure_factor_coef Fsqd
_refine_ls_weighting_details 'calc w=1/[\s^2^(Fo^2^)+(0.0243P)^2^+0.2662P] where P=(Fo^2^+2Fc^2^)/3'
_refine_ls_weighting_scheme calc
_refine_ls_wR_factor_gt 0.0399
_refine_ls_wR_factor_ref 0.0409
_reflns_number_gt 953
_reflns_number_total 1018
_reflns_threshold_expression >2sigma(I)
_cod_data_source_file JSSC-2015-224-62.cif
_cod_data_source_block GeP
_cod_original_sg_symbol_H-M C2/m
_cod_database_code 1562070

loop_
_symmetry_equiv_pos_as_xyz
'x, y, z'
'-x, y, -z'
'x+1/2, y+1/2, z'
'-x+1/2, y+1/2, -z'
'-x, -y, -z'
'x, -y, z'
'-x+1/2, -y+1/2, -z'
'x+1/2, -y+1/2, z'

loop_
_atom_site_label
_atom_site_type_symbol
_atom_site_fract_x
_atom_site_fract_y
_atom_site_fract_z
_atom_site_U_iso_or_equiv
_atom_site_adp_type
_atom_site_occupancy
_atom_site_symmetry_multiplicity
_atom_site_calc_flag
_atom_site_refinement_flags
_atom_site_disorder_assembly
_atom_site_disorder_group
Ge1 Ge 0.069971(16) 0.0000 0.09338(3) 0.00403(6) Uani 1 2 d S . .
Ge2 Ge 0.627144(17) 0.0000 0.42764(3) 0.00416(6) Uani 1 2 d S . .
Ge3 Ge 0.747773(17) 0.0000 0.28610(3) 0.00414(6) Uani 1 2 d S . .
P4 P 0.65278(4) 0.0000 0.68738(7) 0.00478(11) Uani 1 2 d S . .
P5 P 0.65959(4) 0.0000 0.04701(7) 0.00457(11) Uani 1 2 d S . .
P6 P 0.03478(4) 0.0000 0.33487(7) 0.00475(11) Uani 1 2 d S . .

loop_
_atom_site_aniso_label
_atom_site_aniso_U_11
_atom_site_aniso_U_22
_atom_site_aniso_U_33
_atom_site_aniso_U_23
_atom_site_aniso_U_13
_atom_site_aniso_U_12
Ge1 0.00409(12) 0.00439(11) 0.00281(12) 0.000 -0.00129(9) 0.000
Ge2 0.00464(12) 0.00448(11) 0.00284(12) 0.000 -0.00056(9) 0.000
Ge3 0.00423(12) 0.00443(11) 0.00313(11) 0.000 -0.00085(8) 0.000
P4 0.0052(3) 0.0047(2) 0.0037(3) 0.000 -0.0007(2) 0.000
P5 0.0054(3) 0.0049(2) 0.0031(3) 0.000 -0.0001(2) 0.000
P6 0.0050(3) 0.0049(2) 0.0040(3) 0.000 0.0000(2) 0.000

loop_
_atom_type_symbol
_atom_type_description
_atom_type_scat_dispersion_real
_atom_type_scat_dispersion_imag
_atom_type_scat_source
P P 0.1023 0.0942 'International Tables Vol C Tables 4.2.6.8 and 6.1.1.4'
Ge Ge 0.1547 1.8001 'International Tables Vol C Tables 4.2.6.8 and 6.1.1.4'

loop_
_geom_angle_atom_site_label_1
_geom_angle_atom_site_label_2
_geom_angle_atom_site_label_3
_geom_angle
_geom_angle_site_symmetry_1
_geom_angle_site_symmetry_3
P5 Ge1 P5 100.76(3) 3_455 3_445
P5 Ge1 P6 114.251(18) 3_455 .
P5 Ge1 P6 114.251(18) 3_445 .
P5 Ge1 Ge1 108.960(18) 3_455 5
P5 Ge1 Ge1 108.960(18) 3_445 5
P6 Ge1 Ge1 109.27(2) . 5
P4 Ge2 P6 109.784(18) . 3_545
P4 Ge2 P6 109.784(18) . 3
P6 Ge2 P6 101.16(3) 3_545 3
P4 Ge2 Ge3 123.31(2) . .
P6 Ge2 Ge3 105.255(17) 3_545 .
P6 Ge2 Ge3 105.255(17) 3 .
P5 Ge3 P4 109.690(19) . 7_656
P5 Ge3 P4 109.690(19) . 7_646
P4 Ge3 P4 101.55(3) 7_656 7_646
P5 Ge3 Ge2 98.538(19) . .
P4 Ge3 Ge2 118.630(16) 7_656 .
P4 Ge3 Ge2 118.630(16) 7_646 .
Ge2 P4 Ge3 94.69(2) . 7_656
Ge2 P4 Ge3 94.69(2) . 7_646
Ge3 P4 Ge3 101.55(3) 7_656 7_646
Ge3 P5 Ge1 94.31(2) . 3_545
Ge3 P5 Ge1 94.31(2) . 3
Ge1 P5 Ge1 100.76(3) 3_545 3
Ge2 P6 Ge2 101.15(3) 3_455 3_445
Ge2 P6 Ge1 96.401(19) 3_455 .
Ge2 P6 Ge1 96.401(19) 3_445 .

loop_
_geom_bond_atom_site_label_1
_geom_bond_atom_site_label_2
_geom_bond_distance
_geom_bond_site_symmetry_2
Ge1 P5 2.3587(4) 3_455
Ge1 P5 2.3587(4) 3_445
Ge1 P6 2.3829(7) .
Ge1 Ge1 2.4590(5) 5
Ge2 P4 2.3435(7) .
Ge2 P6 2.3519(4) 3_545
Ge2 P6 2.3519(4) 3
Ge2 Ge3 2.4460(4) .
Ge3 P5 2.3409(7) .
Ge3 P4 2.3453(4) 7_656
Ge3 P4 2.3453(4) 7_646
P4 Ge3 2.3453(4) 7_656
P4 Ge3 2.3453(4) 7_646
P5 Ge1 2.3586(4) 3_545
P5 Ge1 2.3586(4) 3
P6 Ge2 2.3520(4) 3_455
P6 Ge2 2.3520(4) 3_445
